data_7227190
loop_
_publ_author_name
'Jezowski, Sebastian R.'
'Monaco, Stephen'
'Yennawar, Hemant P.'
'Wonderling, Nichole M.'
'Mathers, Robert T.'
'Schatschneider, Bohdan'

_publ_section_title
;
 Unusual physical behaviour and polymorphic phase transitions in
 crystalline bicyclic anhydrides
;
_journal_issue 2
_journal_name_full CrystEngComm
_journal_page_first 276
_journal_paper_doi 10.1039/C6CE02036D
_journal_volume 19
_journal_year 2017
_chemical_formula_moiety 'C14 H18 O3'
_chemical_formula_sum 'C14 H18 O3'
_chemical_formula_weight 234.28
_chemical_melting_point 399
_chemical_name_common 'phellandrene anhydride'
_chemical_name_systematic 5-methyl-8-(propan-2-yl)hexahydro-4,7-ethano-2-benzofuran-1,3-dione
_space_group_IT_number 19
_symmetry_cell_setting orthorhombic
_symmetry_space_group_name_Hall 'P 2ac 2ab'
_symmetry_space_group_name_H-M 'P 21 21 21'
_atom_sites_solution_hydrogens geom
_atom_sites_solution_primary direct
_atom_sites_solution_secondary difmap
_audit_creation_method SHELXL-97
_audit_update_record
;
2016-08-16 deposited with the CCDC.
2016-11-28 downloaded from the CCDC.
;
_cell_angle_alpha 90.00
_cell_angle_beta 90.00
_cell_angle_gamma 90.00
_cell_formula_units_Z 4
_cell_length_a 6.8700(18)
_cell_length_b 8.309(2)
_cell_length_c 22.230(6)
_cell_measurement_reflns_used 2539
_cell_measurement_temperature 298(2)
_cell_measurement_theta_max 28.250
_cell_measurement_theta_min 2.612
_cell_volume 1269.0(6)
_computing_cell_refinement 'Bruker SMART'
_computing_data_collection 'Bruker SMART'
_computing_data_reduction 'Bruker SAINT'
_computing_molecular_graphics 'Bruker SHELXTL'
_computing_publication_material 'Bruker SHELXTL'
_computing_structure_refinement 'SHELXL-97 (Sheldrick, 1997)'
_computing_structure_solution 'SHELXS-97 (Sheldrick, 1990)'
_diffrn_ambient_temperature 298(2)
_diffrn_detector_area_resol_mean 8.34
_diffrn_measured_fraction_theta_full 0.963
_diffrn_measured_fraction_theta_max 0.963
_diffrn_measurement_device_type 'CCD area detector'
_diffrn_measurement_method 'phi and omega scans'
_diffrn_radiation_monochromator graphite
_diffrn_radiation_source 'fine-focus sealed tube'
_diffrn_radiation_type MoK\a
_diffrn_radiation_wavelength 0.71073
_diffrn_reflns_av_R_equivalents 0.0206
_diffrn_reflns_av_sigmaI/netI 0.0251
_diffrn_reflns_limit_h_max 6
_diffrn_reflns_limit_h_min -8
_diffrn_reflns_limit_k_max 11
_diffrn_reflns_limit_k_min -9
_diffrn_reflns_limit_l_max 29
_diffrn_reflns_limit_l_min -29
_diffrn_reflns_number 8269
_diffrn_reflns_theta_full 28.36
_diffrn_reflns_theta_max 28.36
_diffrn_reflns_theta_min 1.83
_exptl_absorpt_coefficient_mu 0.085
_exptl_absorpt_correction_T_max 0.9849
_exptl_absorpt_correction_T_min 0.9758
_exptl_absorpt_correction_type multi-scan
_exptl_absorpt_process_details SADABS
_exptl_crystal_colour colorless
_exptl_crystal_density_diffrn 1.226
_exptl_crystal_description block
_exptl_crystal_F_000 504
_exptl_crystal_size_max 0.29
_exptl_crystal_size_mid 0.24
_exptl_crystal_size_min 0.18
_refine_diff_density_max 0.154
_refine_diff_density_min -0.230
_refine_diff_density_rms 0.052
_refine_ls_abs_structure_details 'Flack H D (1983), Acta Cryst. A39, 876-881'
_refine_ls_abs_structure_Flack 1.3(14)
_refine_ls_extinction_method none
_refine_ls_goodness_of_fit_ref 1.065
_refine_ls_hydrogen_treatment noref
_refine_ls_matrix_type full
_refine_ls_number_parameters 157
_refine_ls_number_reflns 3065
_refine_ls_number_restraints 0
_refine_ls_restrained_S_all 1.065
_refine_ls_R_factor_all 0.0568
_refine_ls_R_factor_gt 0.0453
_refine_ls_shift/su_max 0.000
_refine_ls_shift/su_mean 0.000
_refine_ls_structure_factor_coef Fsqd
_refine_ls_weighting_details 'calc w=1/[\s^2^(Fo^2^)+(0.0679P)^2^+0.0000P] where P=(Fo^2^+2Fc^2^)/3'
_refine_ls_weighting_scheme calc
_refine_ls_wR_factor_gt 0.1109
_refine_ls_wR_factor_ref 0.1179
_reflns_number_gt 2479
_reflns_number_total 3065
_reflns_threshold_expression >2sigma(I)
_cod_data_source_file c6ce02036d2.cif
_cod_data_source_block rtm1s
_cod_depositor_comments
;
The following automatic conversions were performed:

'_symmetry_cell_setting' value 'Orthorhombic' changed to
'orthorhombic' according to
/usr/data/users/saulius/crontab/automatic-downloads/rss-feeds/RSC/lib/dictionaries/cif_core.dic
dictionary named 'cif_core.dic' version 2.4.2 from 2011-04-26.

Automatic conversion script
Id: cif_fix_values 4268 2015-11-12 08:31:59Z antanas 

 Adding full bibliography for 7227190--7227193.cif.
;
_cod_original_cell_volume 1268.9(6)
_cod_original_sg_symbol_H-M P2(1)2(1)2(1)
_cod_database_code 7227190

loop_
_symmetry_equiv_pos_as_xyz
'x, y, z'
'-x+1/2, -y, z+1/2'
'-x, y+1/2, -z+1/2'
'x+1/2, -y+1/2, -z'

loop_
_atom_site_label
_atom_site_type_symbol
_atom_site_fract_x
_atom_site_fract_y
_atom_site_fract_z
_atom_site_U_iso_or_equiv
_atom_site_adp_type
_atom_site_occupancy
_atom_site_symmetry_multiplicity
_atom_site_calc_flag
_atom_site_refinement_flags
C1 C 0.9314(3) 0.7633(2) 0.04114(7) 0.0519(4) Uani 1 1 d .
C2 C 0.9458(2) 0.59578(18) 0.06553(6) 0.0441(3) Uani 1 1 d .
H2 H 1.0168 0.5261 0.0375 0.053 Uiso 1 1 calc R
C3 C 1.0586(2) 0.6143(2) 0.12447(7) 0.0502(4) Uani 1 1 d .
H3 H 1.1821 0.5556 0.1223 0.060 Uiso 1 1 calc R
C4 C 1.0956(3) 0.7910(2) 0.12924(8) 0.0602(5) Uani 1 1 d .
C5 C 0.9341(3) 0.5496(2) 0.17672(6) 0.0504(4) Uani 1 1 d .
H5 H 1.0024 0.5614 0.2152 0.060 Uiso 1 1 calc R
C6 C 0.7443(2) 0.64216(19) 0.17703(6) 0.0441(3) Uani 1 1 d .
C7 C 0.6477(2) 0.62989(18) 0.12571(6) 0.0393(3) Uani 1 1 d .
H7 H 0.5297 0.6821 0.1193 0.047 Uiso 1 1 calc R
C8 C 0.7411(2) 0.52625(17) 0.07871(5) 0.0392(3) Uani 1 1 d .
H8 H 0.6618 0.5228 0.0421 0.047 Uiso 1 1 calc R
C9 C 0.7708(2) 0.35521(18) 0.10487(6) 0.0445(3) Uani 1 1 d .
H9 H 0.8493 0.2934 0.0762 0.053 Uiso 1 1 calc R
C10 C 0.8892(3) 0.3728(2) 0.16369(7) 0.0571(5) Uani 1 1 d .
H10A H 0.8158 0.3276 0.1969 0.069 Uiso 1 1 calc R
H10B H 1.0101 0.3133 0.1601 0.069 Uiso 1 1 calc R
C11 C 0.6806(3) 0.7323(2) 0.23182(7) 0.0678(5) Uani 1 1 d .
H11A H 0.7686 0.8200 0.2391 0.102 Uiso 1 1 calc R
H11B H 0.6807 0.6612 0.2659 0.102 Uiso 1 1 calc R
H11C H 0.5517 0.7737 0.2257 0.102 Uiso 1 1 calc R
C12 C 0.5774(3) 0.26458(18) 0.11455(7) 0.0510(4) Uani 1 1 d .
H12 H 0.5075 0.3170 0.1476 0.061 Uiso 1 1 calc R
C13 C 0.6181(4) 0.0905(2) 0.13292(11) 0.0865(7) Uani 1 1 d .
H13A H 0.4973 0.0366 0.1411 0.130 Uiso 1 1 calc R
H13B H 0.6979 0.0893 0.1684 0.130 Uiso 1 1 calc R
H13C H 0.6847 0.0362 0.1008 0.130 Uiso 1 1 calc R
C14 C 0.4474(3) 0.2672(3) 0.05969(9) 0.0760(6) Uani 1 1 d .
H14A H 0.5183 0.2273 0.0256 0.114 Uiso 1 1 calc R
H14B H 0.4058 0.3755 0.0520 0.114 Uiso 1 1 calc R
H14C H 0.3358 0.2003 0.0667 0.114 Uiso 1 1 calc R
O1 O 1.1716(3) 0.8644(2) 0.16863(7) 0.0909(5) Uani 1 1 d .
O2 O 1.02161(18) 0.87067(16) 0.07931(6) 0.0609(3) Uani 1 1 d .
O3 O 0.8537(2) 0.81070(16) -0.00332(6) 0.0694(4) Uani 1 1 d .

loop_
_atom_site_aniso_label
_atom_site_aniso_U_11
_atom_site_aniso_U_22
_atom_site_aniso_U_33
_atom_site_aniso_U_23
_atom_site_aniso_U_13
_atom_site_aniso_U_12
C1 0.0401(9) 0.0576(10) 0.0581(9) 0.0040(7) 0.0137(8) -0.0079(8)
C2 0.0402(9) 0.0483(8) 0.0439(7) -0.0004(6) 0.0086(7) 0.0008(7)
C3 0.0322(8) 0.0613(9) 0.0571(8) -0.0013(7) -0.0012(7) 0.0019(8)
C4 0.0381(10) 0.0739(12) 0.0687(10) -0.0088(9) 0.0064(8) -0.0105(9)
C5 0.0449(10) 0.0647(10) 0.0416(7) 0.0053(7) -0.0100(7) 0.0024(8)
C6 0.0448(9) 0.0486(8) 0.0388(6) 0.0016(6) 0.0053(7) -0.0037(7)
C7 0.0333(7) 0.0395(7) 0.0450(7) 0.0054(6) 0.0019(6) -0.0012(7)
C8 0.0393(8) 0.0433(7) 0.0349(6) 0.0031(5) -0.0018(6) -0.0035(7)
C9 0.0461(9) 0.0411(7) 0.0462(7) 0.0018(6) 0.0060(7) 0.0028(7)
C10 0.0596(12) 0.0569(10) 0.0549(9) 0.0147(8) -0.0050(8) 0.0095(9)
C11 0.0817(15) 0.0734(12) 0.0483(8) -0.0110(8) 0.0094(9) -0.0005(11)
C12 0.0573(10) 0.0383(8) 0.0573(8) 0.0002(6) 0.0142(8) -0.0023(7)
C13 0.0919(18) 0.0463(11) 0.1215(18) 0.0130(10) 0.0272(15) -0.0015(11)
C14 0.0719(14) 0.0740(13) 0.0821(12) -0.0068(10) -0.0048(11) -0.0233(12)
O1 0.0828(11) 0.0989(11) 0.0911(10) -0.0229(9) -0.0128(8) -0.0350(10)
O2 0.0519(7) 0.0532(6) 0.0776(8) 0.0001(6) 0.0118(6) -0.0101(6)
O3 0.0665(8) 0.0754(9) 0.0662(7) 0.0273(7) -0.0016(6) -0.0113(7)

loop_
_atom_type_symbol
_atom_type_description
_atom_type_scat_dispersion_real
_atom_type_scat_dispersion_imag
_atom_type_scat_source
C C 0.0033 0.0016 'International Tables Vol C Tables 4.2.6.8 and 6.1.1.4'
H H 0.0000 0.0000 'International Tables Vol C Tables 4.2.6.8 and 6.1.1.4'
O O 0.0106 0.0060 'International Tables Vol C Tables 4.2.6.8 and 6.1.1.4'

loop_
_geom_angle_atom_site_label_1
_geom_angle_atom_site_label_2
_geom_angle_atom_site_label_3
_geom_angle
O3 C1 O2 119.90(16)
O3 C1 C2 129.65(16)
O2 C1 C2 110.43(14)
C1 C2 C3 104.50(13)
C1 C2 C8 110.81(13)
C3 C2 C8 109.61(11)
C1 C2 H2 110.6
C3 C2 H2 110.6
C8 C2 H2 110.6
C4 C3 C2 104.22(14)
C4 C3 C5 112.58(14)
C2 C3 C5 109.25(13)
C4 C3 H3 110.2
C2 C3 H3 110.2
C5 C3 H3 110.2
O1 C4 O2 120.3(2)
O1 C4 C3 129.18(19)
O2 C4 C3 110.47(14)
C6 C5 C10 108.37(14)
C6 C5 C3 107.77(12)
C10 C5 C3 107.73(13)
C6 C5 H5 110.9
C10 C5 H5 110.9
C3 C5 H5 110.9
C7 C6 C11 126.43(15)
C7 C6 C5 112.88(13)
C11 C6 C5 120.67(13)
C6 C7 C8 115.50(14)
C6 C7 H7 122.2
C8 C7 H7 122.2
C7 C8 C9 108.78(11)
C7 C8 C2 107.85(12)
C9 C8 C2 107.06(13)
C7 C8 H8 111.0
C9 C8 H8 111.0
C2 C8 H8 111.0
C10 C9 C12 112.43(12)
C10 C9 C8 107.45(12)
C12 C9 C8 112.74(13)
C10 C9 H9 108.0
C12 C9 H9 108.0
C8 C9 H9 108.0
C5 C10 C9 110.93(12)
C5 C10 H10A 109.5
C9 C10 H10A 109.5
C5 C10 H10B 109.5
C9 C10 H10B 109.5
H10A C10 H10B 108.0
C6 C11 H11A 109.5
C6 C11 H11B 109.5
H11A C11 H11B 109.5
C6 C11 H11C 109.5
H11A C11 H11C 109.5
H11B C11 H11C 109.5
C14 C12 C13 109.70(16)
C14 C12 C9 112.91(13)
C13 C12 C9 109.96(16)
C14 C12 H12 108.0
C13 C12 H12 108.0
C9 C12 H12 108.0
C12 C13 H13A 109.5
C12 C13 H13B 109.5
H13A C13 H13B 109.5
C12 C13 H13C 109.5
H13A C13 H13C 109.5
H13B C13 H13C 109.5
C12 C14 H14A 109.5
C12 C14 H14B 109.5
H14A C14 H14B 109.5
C12 C14 H14C 109.5
H14A C14 H14C 109.5
H14B C14 H14C 109.5
C1 O2 C4 110.36(14)

loop_
_geom_bond_atom_site_label_1
_geom_bond_atom_site_label_2
_geom_bond_distance
C1 O3 1.190(2)
C1 O2 1.379(2)
C1 C2 1.497(2)
C2 C3 1.530(2)
C2 C8 1.549(2)
C2 H2 0.9800
C3 C4 1.494(3)
C3 C5 1.539(2)
C3 H3 0.9800
C4 O1 1.188(2)
C4 O2 1.389(2)
C5 C6 1.514(3)
C5 C10 1.529(3)
C5 H5 0.9800
C6 C7 1.324(2)
C6 C11 1.495(2)
C7 C8 1.498(2)
C7 H7 0.9300
C8 C9 1.549(2)
C8 H8 0.9800
C9 C10 1.547(2)
C9 C12 1.542(2)
C9 H9 0.9800
C10 H10A 0.9700
C10 H10B 0.9700
C11 H11A 0.9600
C11 H11B 0.9600
C11 H11C 0.9600
C12 C14 1.511(3)
C12 C13 1.529(2)
C12 H12 0.9800
C13 H13A 0.9600
C13 H13B 0.9600
C13 H13C 0.9600
C14 H14A 0.9600
C14 H14B 0.9600
C14 H14C 0.9600

loop_
_geom_torsion_atom_site_label_1
_geom_torsion_atom_site_label_2
_geom_torsion_atom_site_label_3
_geom_torsion_atom_site_label_4
_geom_torsion
O3 C1 C2 C3 -178.52(17)
O2 C1 C2 C3 -0.12(17)
O3 C1 C2 C8 -60.5(2)
O2 C1 C2 C8 117.86(14)
C1 C2 C3 C4 1.04(16)
C8 C2 C3 C4 -117.75(14)
C1 C2 C3 C5 121.57(14)
C8 C2 C3 C5 2.78(17)
C2 C3 C4 O1 176.65(18)
C5 C3 C4 O1 58.4(3)
C2 C3 C4 O2 -1.67(18)
C5 C3 C4 O2 -119.94(14)
C4 C3 C5 C6 57.68(17)
C2 C3 C5 C6 -57.59(17)
C4 C3 C5 C10 174.41(14)
C2 C3 C5 C10 59.14(16)
C10 C5 C6 C7 -58.19(16)
C3 C5 C6 C7 58.12(18)
C10 C5 C6 C11 120.64(16)
C3 C5 C6 C11 -123.05(15)
C11 C6 C7 C8 -177.59(15)
C5 C6 C7 C8 1.17(19)
C6 C7 C8 C9 57.62(18)
C6 C7 C8 C2 -58.17(16)
C1 C2 C8 C7 -61.92(15)
C3 C2 C8 C7 52.90(15)
C1 C2 C8 C9 -178.83(12)
C3 C2 C8 C9 -64.01(15)
C7 C8 C9 C10 -55.23(16)
C2 C8 C9 C10 61.07(14)
C7 C8 C9 C12 69.19(15)
C2 C8 C9 C12 -174.51(11)
C6 C5 C10 C9 54.59(17)
C3 C5 C10 C9 -61.75(17)
C12 C9 C10 C5 -123.79(15)
C8 C9 C10 C5 0.83(18)
C10 C9 C12 C14 171.80(15)
C8 C9 C12 C14 50.15(17)
C10 C9 C12 C13 -65.33(18)
C8 C9 C12 C13 173.03(14)
O3 C1 O2 C4 177.62(15)
C2 C1 O2 C4 -0.96(18)
O1 C4 O2 C1 -176.81(16)
C3 C4 O2 C1 1.68(19)
